data_1552772
loop_
_publ_author_name
'Zhu, Ren-Yi'
'Chen, Long'
'Hu, Xiao-Si'
'Zhou, Feng'
'Zhou, Jian'

_publ_section_title
;
 Enantioselective synthesis of <i>P</i>-chiral tertiary phosphine oxides
 with an ethynyl group <i>via</i> Cu(i)-catalyzed azide-alkyne
 cycloaddition.
;
_journal_issue 1
_journal_name_full 'Chemical science'
_journal_page_first 97
_journal_page_last 106
_journal_paper_doi 10.1039/c9sc04938j
_journal_volume 11
_journal_year 2020
_chemical_absolute_configuration ad
_chemical_formula_sum 'C15 H13 O P'
_chemical_formula_weight 240.22
_space_group_IT_number 19
_space_group_name_Hall 'P 2ac 2ab'
_space_group_name_H-M_alt 'P 21 21 21'
_symmetry_cell_setting orthorhombic
_symmetry_space_group_name_H-M 'P 21 21 21'
_atom_sites_solution_hydrogens geom
_atom_sites_solution_primary direct
_atom_sites_solution_secondary difmap
_audit_creation_method SHELXL-97
_audit_update_record
;
2017-05-05 deposited with the CCDC.	2019-11-06 downloaded from the CCDC.
;
_cell_angle_alpha 90.00
_cell_angle_beta 90.00
_cell_angle_gamma 90.00
_cell_formula_units_Z 4
_cell_length_a 7.6851(3)
_cell_length_b 12.5057(5)
_cell_length_c 13.9472(5)
_cell_measurement_reflns_used 7724
_cell_measurement_temperature 296(2)
_cell_measurement_theta_max 26.04
_cell_measurement_theta_min 2.19
_cell_volume 1340.43(9)
_computing_structure_refinement 'SHELXL-97 (Sheldrick, 2008)'
_computing_structure_solution 'SHELXS-97 (Sheldrick, 2008)'
_diffrn_ambient_temperature 296(2)
_diffrn_measured_fraction_theta_full 0.999
_diffrn_measured_fraction_theta_max 0.999
_diffrn_measurement_device_type 'Bruker Smart Apex II CCD'
_diffrn_radiation_monochromator graphite
_diffrn_radiation_source 'fine-focus sealed tube'
_diffrn_radiation_type MoK\a
_diffrn_radiation_wavelength 0.71073
_diffrn_reflns_av_R_equivalents 0.0259
_diffrn_reflns_av_sigmaI/netI 0.0151
_diffrn_reflns_limit_h_max 9
_diffrn_reflns_limit_h_min -9
_diffrn_reflns_limit_k_max 14
_diffrn_reflns_limit_k_min -14
_diffrn_reflns_limit_l_max 15
_diffrn_reflns_limit_l_min -16
_diffrn_reflns_number 15650
_diffrn_reflns_theta_full 25.00
_diffrn_reflns_theta_max 25.00
_diffrn_reflns_theta_min 2.92
_exptl_absorpt_coefficient_mu 0.186
_exptl_absorpt_correction_T_max 0.9532
_exptl_absorpt_correction_T_min 0.9128
_exptl_absorpt_correction_type multi-scan
_exptl_absorpt_process_details sadabs
_exptl_crystal_colour colorless
_exptl_crystal_density_diffrn 1.190
_exptl_crystal_density_method 'not measured'
_exptl_crystal_description block
_exptl_crystal_F_000 504
_exptl_crystal_size_max 0.50
_exptl_crystal_size_mid 0.47
_exptl_crystal_size_min 0.26
_refine_diff_density_max 0.223
_refine_diff_density_min -0.114
_refine_diff_density_rms 0.031
_refine_ls_abs_structure_details 'Flack H D (1983), Acta Cryst. A39, 876-881'
_refine_ls_abs_structure_Flack -0.08(10)
_refine_ls_extinction_method none
_refine_ls_goodness_of_fit_ref 1.003
_refine_ls_hydrogen_treatment constr
_refine_ls_matrix_type full
_refine_ls_number_parameters 154
_refine_ls_number_reflns 2362
_refine_ls_number_restraints 0
_refine_ls_restrained_S_all 1.003
_refine_ls_R_factor_all 0.0338
_refine_ls_R_factor_gt 0.0317
_refine_ls_shift/su_max 0.000
_refine_ls_shift/su_mean 0.000
_refine_ls_structure_factor_coef Fsqd
_refine_ls_weighting_details 'calc w=1/[\s^2^(Fo^2^)+(0.0687P)^2^+0.0978P] where P=(Fo^2^+2Fc^2^)/3'
_refine_ls_weighting_scheme calc
_refine_ls_wR_factor_gt 0.0897
_refine_ls_wR_factor_ref 0.0925
_reflns_number_gt 2246
_reflns_number_total 2362
_reflns_threshold_expression >2sigma(I)
_cod_data_source_file c9sc04938j3.cif
_cod_data_source_block z_CCDC2
_cod_depositor_comments
;
The following automatic conversions were performed:

data item '_symmetry_cell_setting' value 'Orthorhombic' was changed
to 'orthorhombic' in accordance with the
/home/data/users/saulius/crontab/automatic-downloads/rss-feeds/RSC/lib/dictionaries/cif_core.dic
dictionary named 'cif_core.dic' version 2.4.2 last updated on
2011-04-26.

Automatic conversion script
Id: cif_fix_values 6909 2019-04-08 15:41:33Z antanas 

 Adding full bibliography for 1552766--1552772.cif.

 Adding full bibliography for 1552766--1552772.cif.
;
_cod_original_sg_symbol_H-M P2(1)2(1)2(1)
_cod_database_code 1552772

loop_
_symmetry_equiv_pos_as_xyz
'x, y, z'
'-x+1/2, -y, z+1/2'
'-x, y+1/2, -z+1/2'
'x+1/2, -y+1/2, -z'

loop_
_atom_site_label
_atom_site_type_symbol
_atom_site_fract_x
_atom_site_fract_y
_atom_site_fract_z
_atom_site_U_iso_or_equiv
_atom_site_adp_type
_atom_site_occupancy
_atom_site_symmetry_multiplicity
_atom_site_calc_flag
_atom_site_refinement_flags
P1 P 0.16520(6) 0.94029(3) 0.40643(3) 0.04540(15) Uani 1 1 d .
O1 O 0.32355(18) 0.89755(12) 0.36009(10) 0.0664(4) Uani 1 1 d .
C1 C -0.0013(2) 0.98457(13) 0.32538(11) 0.0465(4) Uani 1 1 d .
C2 C 0.0365(3) 1.06207(15) 0.25589(13) 0.0538(4) Uani 1 1 d .
C3 C -0.0965(3) 1.09130(19) 0.19440(15) 0.0722(6) Uani 1 1 d .
H3A H -0.0741 1.1417 0.1469 0.087 Uiso 1 1 calc R
C4 C -0.2606(3) 1.0483(3) 0.20113(19) 0.0863(8) Uani 1 1 d .
H4A H -0.3470 1.0705 0.1589 0.104 Uiso 1 1 calc R
C5 C -0.2981(3) 0.9731(2) 0.26959(18) 0.0881(8) Uani 1 1 d .
H5A H -0.4091 0.9439 0.2741 0.106 Uiso 1 1 calc R
C6 C -0.1689(3) 0.94170(19) 0.33121(15) 0.0649(5) Uani 1 1 d .
H6A H -0.1932 0.8908 0.3779 0.078 Uiso 1 1 calc R
C7 C 0.2086(3) 1.04752(16) 0.48852(13) 0.0657(6) Uani 1 1 d .
C8 C 0.0771(5) 1.1033(2) 0.5302(2) 0.1009(10) Uani 1 1 d .
H8A H -0.0379 1.0892 0.5137 0.121 Uiso 1 1 calc R
C9 C 0.1154(9) 1.1815(3) 0.5977(3) 0.1507(19) Uani 1 1 d .
H9A H 0.0262 1.2204 0.6263 0.181 Uiso 1 1 calc R
C10 C 0.2826(10) 1.2008(3) 0.6216(3) 0.167(3) Uani 1 1 d .
H10A H 0.3074 1.2522 0.6679 0.200 Uiso 1 1 calc R
C11 C 0.4155(8) 1.1467(4) 0.5795(3) 0.156(2) Uani 1 1 d .
H11A H 0.5299 1.1629 0.5956 0.187 Uiso 1 1 calc R
C12 C 0.3815(5) 1.0678(3) 0.5127(2) 0.1052(11) Uani 1 1 d .
H12A H 0.4716 1.0292 0.4847 0.126 Uiso 1 1 calc R
C13 C 0.2136(3) 1.1102(2) 0.24516(17) 0.0792(7) Uani 1 1 d .
H13A H 0.2126 1.1609 0.1935 0.119 Uiso 1 1 calc R
H13B H 0.2965 1.0548 0.2315 0.119 Uiso 1 1 calc R
H13C H 0.2455 1.1457 0.3036 0.119 Uiso 1 1 calc R
C14 C 0.0645(3) 0.84348(14) 0.47946(13) 0.0500(4) Uani 1 1 d .
C15 C 0.0092(3) 0.77689(15) 0.53030(13) 0.0591(5) Uani 1 1 d .
H15A H -0.0363 0.7195 0.5685 0.089 Uiso 1 1 d R

loop_
_atom_site_aniso_label
_atom_site_aniso_U_11
_atom_site_aniso_U_22
_atom_site_aniso_U_33
_atom_site_aniso_U_23
_atom_site_aniso_U_13
_atom_site_aniso_U_12
P1 0.0494(2) 0.0418(2) 0.0450(2) 0.01023(17) 0.0006(2) -0.00041(19)
O1 0.0545(8) 0.0740(8) 0.0707(8) 0.0268(7) 0.0113(7) 0.0155(7)
C1 0.0494(9) 0.0490(8) 0.0412(8) 0.0029(7) 0.0029(8) 0.0067(8)
C2 0.0663(11) 0.0489(9) 0.0462(9) 0.0069(8) 0.0047(8) 0.0119(10)
C3 0.0948(16) 0.0709(13) 0.0508(11) 0.0140(10) -0.0018(11) 0.0191(13)
C4 0.0729(15) 0.109(2) 0.0765(15) 0.0157(15) -0.0176(13) 0.0219(16)
C5 0.0550(13) 0.121(2) 0.0883(16) 0.0156(16) -0.0091(12) 0.0003(13)
C6 0.0542(10) 0.0802(13) 0.0602(10) 0.0126(10) -0.0014(9) -0.0058(13)
C7 0.0997(17) 0.0472(10) 0.0502(10) 0.0125(8) -0.0141(11) -0.0191(11)
C8 0.149(3) 0.0723(15) 0.0814(17) -0.0235(14) 0.0067(19) -0.0081(19)
C9 0.267(6) 0.089(2) 0.096(2) -0.034(2) 0.009(3) -0.011(3)
C10 0.330(10) 0.088(2) 0.082(2) -0.0044(18) -0.050(4) -0.058(4)
C11 0.211(6) 0.121(3) 0.136(4) 0.022(3) -0.095(4) -0.084(3)
C12 0.121(2) 0.0910(18) 0.103(2) 0.0173(17) -0.0514(18) -0.0403(19)
C13 0.0896(17) 0.0743(13) 0.0735(14) 0.0317(12) 0.0069(13) -0.0101(13)
C14 0.0611(11) 0.0429(9) 0.0458(9) 0.0025(8) 0.0015(8) -0.0043(8)
C15 0.0750(13) 0.0505(10) 0.0518(10) 0.0093(8) 0.0050(10) -0.0110(10)

loop_
_atom_type_symbol
_atom_type_description
_atom_type_scat_dispersion_real
_atom_type_scat_dispersion_imag
_atom_type_scat_source
C C 0.0033 0.0016 'International Tables Vol C Tables 4.2.6.8 and 6.1.1.4'
H H 0.0000 0.0000 'International Tables Vol C Tables 4.2.6.8 and 6.1.1.4'
O O 0.0106 0.0060 'International Tables Vol C Tables 4.2.6.8 and 6.1.1.4'
P P 0.1023 0.0942 'International Tables Vol C Tables 4.2.6.8 and 6.1.1.4'

loop_
_geom_angle_atom_site_label_1
_geom_angle_atom_site_label_2
_geom_angle_atom_site_label_3
_geom_angle
O1 P1 C14 111.47(8)
O1 P1 C7 113.35(11)
C14 P1 C7 103.09(9)
O1 P1 C1 115.03(8)
C14 P1 C1 105.25(9)
C7 P1 C1 107.68(9)
C6 C1 C2 119.79(17)
C6 C1 P1 120.13(14)
C2 C1 P1 120.08(15)
C3 C2 C1 117.28(19)
C3 C2 C13 120.28(18)
C1 C2 C13 122.42(17)
C4 C3 C2 122.2(2)
C4 C3 H3A 118.9
C2 C3 H3A 118.9
C5 C4 C3 120.6(2)
C5 C4 H4A 119.7
C3 C4 H4A 119.7
C4 C5 C6 118.7(2)
C4 C5 H5A 120.6
C6 C5 H5A 120.6
C5 C6 C1 121.4(2)
C5 C6 H6A 119.3
C1 C6 H6A 119.3
C8 C7 C12 120.8(3)
C8 C7 P1 121.2(2)
C12 C7 P1 117.9(2)
C7 C8 C9 119.6(4)
C7 C8 H8A 120.2
C9 C8 H8A 120.2
C10 C9 C8 119.7(5)
C10 C9 H9A 120.1
C8 C9 H9A 120.1
C9 C10 C11 121.3(4)
C9 C10 H10A 119.4
C11 C10 H10A 119.4
C10 C11 C12 120.4(5)
C10 C11 H11A 119.8
C12 C11 H11A 119.8
C7 C12 C11 118.2(4)
C7 C12 H12A 120.9
C11 C12 H12A 120.9
C2 C13 H13A 109.5
C2 C13 H13B 109.5
H13A C13 H13B 109.5
C2 C13 H13C 109.5
H13A C13 H13C 109.5
H13B C13 H13C 109.5
C15 C14 P1 175.16(19)
C14 C15 H15A 176.4

loop_
_geom_bond_atom_site_label_1
_geom_bond_atom_site_label_2
_geom_bond_distance
P1 O1 1.4780(15)
P1 C14 1.7613(18)
P1 C7 1.794(2)
P1 C1 1.7950(18)
C1 C6 1.397(3)
C1 C2 1.401(2)
C2 C3 1.384(3)
C2 C13 1.496(3)
C3 C4 1.374(4)
C3 H3A 0.9300
C4 C5 1.372(4)
C4 H4A 0.9300
C5 C6 1.371(3)
C5 H5A 0.9300
C6 H6A 0.9300
C7 C8 1.359(4)
C7 C12 1.394(4)
C8 C9 1.389(5)
C8 H8A 0.9300
C9 C10 1.350(8)
C9 H9A 0.9300
C10 C11 1.359(8)
C10 H10A 0.9300
C11 C12 1.382(5)
C11 H11A 0.9300
C12 H12A 0.9300
C13 H13A 0.9600
C13 H13B 0.9600
C13 H13C 0.9600
C14 C15 1.173(3)
C15 H15A 0.9600

loop_
_geom_torsion_atom_site_label_1
_geom_torsion_atom_site_label_2
_geom_torsion_atom_site_label_3
_geom_torsion_atom_site_label_4
_geom_torsion
O1 P1 C1 C6 123.55(17)
C14 P1 C1 C6 0.46(18)
C7 P1 C1 C6 -109.01(17)
O1 P1 C1 C2 -56.29(17)
C14 P1 C1 C2 -179.39(14)
C7 P1 C1 C2 71.15(17)
C6 C1 C2 C3 -1.1(3)
P1 C1 C2 C3 178.78(15)
C6 C1 C2 C13 -179.3(2)
P1 C1 C2 C13 0.6(3)
C1 C2 C3 C4 1.1(3)
C13 C2 C3 C4 179.4(3)
C2 C3 C4 C5 -0.6(4)
C3 C4 C5 C6 0.1(4)
C4 C5 C6 C1 -0.1(4)
C2 C1 C6 C5 0.6(3)
P1 C1 C6 C5 -179.25(19)
O1 P1 C7 C8 173.36(19)
C14 P1 C7 C8 -66.0(2)
C1 P1 C7 C8 45.0(2)
O1 P1 C7 C12 -10.4(2)
C14 P1 C7 C12 110.22(19)
C1 P1 C7 C12 -138.83(19)
C12 C7 C8 C9 0.1(4)
P1 C7 C8 C9 176.2(2)
C7 C8 C9 C10 -0.4(6)
C8 C9 C10 C11 1.4(7)
C9 C10 C11 C12 -2.0(7)
C8 C7 C12 C11 -0.7(4)
P1 C7 C12 C11 -176.9(2)
C10 C11 C12 C7 1.6(6)
O1 P1 C14 C15 41(2)
C7 P1 C14 C15 -81(2)
C1 P1 C14 C15 167(2)
